data_7110178
loop_
_publ_author_name
'Zhuo Chai'
'Dezhi Hua'
'Kui Li'
'Jiang Chu'
'Gaosheng Yang'

_publ_section_title
;
 A novel chiral yttrium complex with a tridentate linked amido-indenyl
 ligand for intramolecular hydroamination
;
_journal_name_full Chem.Commun.
_journal_page_first 177
_journal_paper_doi 10.1039/c3cc47006g
_journal_volume 50
_journal_year 2014
_chemical_absolute_configuration R
_chemical_formula_sum 'C25 H24 Br N O'
_chemical_formula_weight 434.36
_chemical_name_systematic
; 
N-(4-bromobenzoyl)-2-methyl-5,5-diphenypiperidine 
;
_space_group_IT_number 4
_symmetry_cell_setting monoclinic
_symmetry_space_group_name_Hall 'P 2yb'
_symmetry_space_group_name_H-M 'P 1 21 1'
_atom_sites_solution_hydrogens geom
_atom_sites_solution_primary direct
_atom_sites_solution_secondary difmap
_audit_creation_method SHELXL-97
_cell_angle_alpha 90.00
_cell_angle_beta 95.2710(10)
_cell_angle_gamma 90.00
_cell_formula_units_Z 2
_cell_length_a 8.7847(9)
_cell_length_b 12.8744(12)
_cell_length_c 9.3892(9)
_cell_measurement_temperature 293(2)
_cell_volume 1057.41(18)
_computing_structure_refinement 'SHELXL-97 (Sheldrick, 1997)'
_computing_structure_solution 'SHELXS-97 (Sheldrick, 1990)'
_diffrn_ambient_temperature 293(2)
_diffrn_measured_fraction_theta_full 0.999
_diffrn_measured_fraction_theta_max 0.999
_diffrn_measurement_device_type 'CCD area detector'
_diffrn_measurement_method 'phi and omega scans'
_diffrn_radiation_monochromator graphite
_diffrn_radiation_source 'fine-focus sealed tube'
_diffrn_radiation_type MoK\a
_diffrn_radiation_wavelength 0.71073
_diffrn_reflns_av_R_equivalents 0.0197
_diffrn_reflns_av_sigmaI/netI 0.0503
_diffrn_reflns_limit_h_max 11
_diffrn_reflns_limit_h_min -11
_diffrn_reflns_limit_k_max 16
_diffrn_reflns_limit_k_min -16
_diffrn_reflns_limit_l_max 9
_diffrn_reflns_limit_l_min -12
_diffrn_reflns_number 8880
_diffrn_reflns_theta_full 27.41
_diffrn_reflns_theta_max 27.41
_diffrn_reflns_theta_min 2.18
_exptl_absorpt_coefficient_mu 1.958
_exptl_absorpt_correction_T_max 1.000000
_exptl_absorpt_correction_T_min 0.767053
_exptl_absorpt_correction_type multi-scan
_exptl_absorpt_process_details sadabs
_exptl_crystal_density_diffrn 1.364
_exptl_crystal_density_method 'not measured'
_exptl_crystal_F_000 448
_exptl_crystal_size_max 0.20
_exptl_crystal_size_mid 0.19
_exptl_crystal_size_min 0.15
_refine_diff_density_max 0.194
_refine_diff_density_min -0.327
_refine_diff_density_rms 0.034
_refine_ls_abs_structure_details 'Flack H D (1983), Acta Cryst. A39, 876-881'
_refine_ls_abs_structure_Flack 0.018(7)
_refine_ls_extinction_method none
_refine_ls_goodness_of_fit_ref 0.656
_refine_ls_hydrogen_treatment constr
_refine_ls_matrix_type full
_refine_ls_number_parameters 254
_refine_ls_number_reflns 4636
_refine_ls_number_restraints 1
_refine_ls_restrained_S_all 0.656
_refine_ls_R_factor_all 0.0301
_refine_ls_R_factor_gt 0.0247
_refine_ls_shift/su_max 0.001
_refine_ls_shift/su_mean 0.000
_refine_ls_structure_factor_coef Fsqd
_refine_ls_weighting_details 'calc w=1/[\s^2^(Fo^2^)+(0.0824P)^2^+0.0000P] where P=(Fo^2^+2Fc^2^)/3'
_refine_ls_weighting_scheme calc
_refine_ls_wR_factor_gt 0.0735
_refine_ls_wR_factor_ref 0.0784
_reflns_number_gt 4145
_reflns_number_total 4636
_reflns_threshold_expression >2sigma(I)
_cod_data_source_file c3cc47006g_3a.txt
_cod_data_source_block 130110a_0m
_cod_original_sg_symbol_H-M P2(1)
_cod_database_code 7110178

loop_
_symmetry_equiv_pos_as_xyz
'x, y, z'
'-x, y+1/2, -z'

loop_
_atom_site_label
_atom_site_type_symbol
_atom_site_fract_x
_atom_site_fract_y
_atom_site_fract_z
_atom_site_U_iso_or_equiv
_atom_site_adp_type
_atom_site_occupancy
_atom_site_symmetry_multiplicity
_atom_site_calc_flag
_atom_site_refinement_flags
Br1 Br -0.51513(2) 0.43688(3) 0.85296(2) 0.05919(9) Uani 1 1 d .
C23 C -0.3963(2) 0.55977(16) 0.8503(2) 0.0400(4) Uani 1 1 d .
O1 O -0.1478(2) 0.90696(12) 0.8836(2) 0.0589(4) Uani 1 1 d .
N1 N 0.04498(18) 0.80370(12) 0.82202(18) 0.0392(3) Uani 1 1 d .
C1 C 0.1455(2) 0.89258(15) 0.8085(2) 0.0376(4) Uani 1 1 d .
H1A H 0.2199 0.8956 0.8914 0.045 Uiso 1 1 calc R
H1B H 0.0856 0.9559 0.8063 0.045 Uiso 1 1 calc R
C21 C -0.2591(3) 0.6940(2) 0.9792(2) 0.0497(5) Uani 1 1 d .
H21 H -0.2315 0.7283 1.0648 0.060 Uiso 1 1 calc R
C19 C -0.1001(2) 0.82080(16) 0.8563(2) 0.0405(4) Uani 1 1 d .
C25 C -0.2546(3) 0.6811(2) 0.7263(2) 0.0491(5) Uani 1 1 d .
H25 H -0.2225 0.7063 0.6412 0.059 Uiso 1 1 calc R
C2 C 0.2301(2) 0.88607(14) 0.6718(2) 0.0353(3) Uani 1 1 d .
C22 C -0.3539(3) 0.60861(18) 0.9777(2) 0.0483(5) Uani 1 1 d .
H22 H -0.3888 0.5844 1.0621 0.058 Uiso 1 1 calc R
C13 C 0.3369(2) 0.98002(15) 0.67210(19) 0.0359(4) Uani 1 1 d .
C6 C 0.2093(4) 0.6782(2) 0.9655(3) 0.0619(6) Uani 1 1 d .
H6A H 0.2939 0.7255 0.9772 0.093 Uiso 1 1 calc R
H6B H 0.2469 0.6081 0.9662 0.093 Uiso 1 1 calc R
H6C H 0.1457 0.6873 1.0424 0.093 Uiso 1 1 calc R
C7 C 0.1214(2) 0.89044(14) 0.5338(2) 0.0374(4) Uani 1 1 d .
C15 C 0.3669(3) 1.16659(16) 0.6554(2) 0.0513(5) Uani 1 1 d .
H15 H 0.3231 1.2319 0.6408 0.062 Uiso 1 1 calc R
C4 C 0.2104(3) 0.69101(16) 0.6937(3) 0.0470(5) Uani 1 1 d .
H4A H 0.2697 0.6274 0.7019 0.056 Uiso 1 1 calc R
H4B H 0.1417 0.6865 0.6069 0.056 Uiso 1 1 calc R
C8 C -0.0324(2) 0.91586(15) 0.5319(2) 0.0447(5) Uani 1 1 d .
H8 H -0.0750 0.9276 0.6176 0.054 Uiso 1 1 calc R
C14 C 0.2745(3) 1.07885(17) 0.6502(2) 0.0420(4) Uani 1 1 d .
H14 H 0.1692 1.0862 0.6319 0.050 Uiso 1 1 calc R
C20 C -0.2048(2) 0.72887(16) 0.8546(2) 0.0385(4) Uani 1 1 d .
C3 C 0.3179(2) 0.78203(16) 0.6812(3) 0.0431(4) Uani 1 1 d .
H3A H 0.3720 0.7735 0.5964 0.052 Uiso 1 1 calc R
H3B H 0.3929 0.7832 0.7637 0.052 Uiso 1 1 calc R
C12 C 0.1809(3) 0.8755(2) 0.4027(2) 0.0523(5) Uani 1 1 d .
H12 H 0.2840 0.8596 0.4009 0.063 Uiso 1 1 calc R
C18 C 0.4955(2) 0.97225(18) 0.6978(3) 0.0489(5) Uani 1 1 d .
H18 H 0.5406 0.9073 0.7124 0.059 Uiso 1 1 calc R
C17 C 0.5867(3) 1.0605(2) 0.7017(3) 0.0587(6) Uani 1 1 d .
H17 H 0.6923 1.0540 0.7180 0.070 Uiso 1 1 calc R
C5 C 0.1155(2) 0.69975(15) 0.8227(2) 0.0447(4) Uani 1 1 d .
H5 H 0.0332 0.6482 0.8108 0.054 Uiso 1 1 calc R
C16 C 0.5222(3) 1.1573(2) 0.6817(3) 0.0579(6) Uani 1 1 d .
H16 H 0.5838 1.2162 0.6861 0.070 Uiso 1 1 calc R
C11 C 0.0890(3) 0.8837(2) 0.2751(3) 0.0634(6) Uani 1 1 d .
H11 H 0.1304 0.8729 0.1887 0.076 Uiso 1 1 calc R
C9 C -0.1235(3) 0.9239(2) 0.4028(3) 0.0555(5) Uani 1 1 d .
H9 H -0.2265 0.9404 0.4035 0.067 Uiso 1 1 calc R
C24 C -0.3514(3) 0.59625(19) 0.7234(2) 0.0495(5) Uani 1 1 d .
H24 H -0.3854 0.5646 0.6373 0.059 Uiso 1 1 calc R
C10 C -0.0641(3) 0.90802(19) 0.2760(3) 0.0611(6) Uani 1 1 d .
H10 H -0.1261 0.9135 0.1905 0.073 Uiso 1 1 calc R

loop_
_atom_site_aniso_label
_atom_site_aniso_U_11
_atom_site_aniso_U_22
_atom_site_aniso_U_33
_atom_site_aniso_U_23
_atom_site_aniso_U_13
_atom_site_aniso_U_12
Br1 0.04963(12) 0.05274(12) 0.07393(15) 0.00041(12) -0.00115(9) -0.01414(11)
C23 0.0332(8) 0.0403(9) 0.0458(10) 0.0012(8) 0.0005(7) -0.0010(7)
O1 0.0554(9) 0.0444(9) 0.0808(11) -0.0074(7) 0.0266(8) 0.0028(6)
N1 0.0371(8) 0.0327(8) 0.0481(9) 0.0036(7) 0.0059(6) 0.0016(6)
C1 0.0398(9) 0.0303(8) 0.0429(10) -0.0006(7) 0.0041(7) -0.0012(7)
C21 0.0610(14) 0.0546(12) 0.0339(10) -0.0024(9) 0.0059(9) -0.0133(11)
C19 0.0432(10) 0.0420(10) 0.0371(9) -0.0007(8) 0.0080(8) 0.0006(8)
C25 0.0546(12) 0.0620(13) 0.0318(9) 0.0034(9) 0.0092(8) -0.0107(11)
C2 0.0344(8) 0.0307(8) 0.0408(9) -0.0019(7) 0.0038(7) 0.0018(7)
C22 0.0564(12) 0.0527(12) 0.0368(10) 0.0033(9) 0.0094(8) -0.0097(10)
C13 0.0411(9) 0.0359(8) 0.0311(8) -0.0027(7) 0.0057(7) -0.0013(7)
C6 0.0675(16) 0.0508(13) 0.0668(16) 0.0169(12) 0.0028(13) 0.0143(12)
C7 0.0399(9) 0.0311(8) 0.0407(9) -0.0048(7) 0.0009(7) -0.0006(7)
C15 0.0803(16) 0.0372(10) 0.0364(10) 0.0025(8) 0.0051(10) -0.0088(10)
C4 0.0477(11) 0.0308(9) 0.0625(13) -0.0042(9) 0.0048(9) 0.0068(8)
C8 0.0409(9) 0.0431(13) 0.0493(10) 0.0063(8) 0.0006(7) 0.0024(7)
C14 0.0510(12) 0.0391(10) 0.0350(9) 0.0015(8) -0.0001(8) -0.0024(8)
C20 0.0385(9) 0.0422(9) 0.0352(9) 0.0028(8) 0.0062(7) 0.0007(8)
C3 0.0381(10) 0.0370(10) 0.0543(12) -0.0011(9) 0.0046(8) 0.0056(8)
C12 0.0541(12) 0.0558(13) 0.0468(11) -0.0121(10) 0.0039(9) 0.0022(10)
C18 0.0414(10) 0.0486(11) 0.0576(12) -0.0061(9) 0.0104(8) -0.0023(8)
C17 0.0463(12) 0.0613(14) 0.0700(15) -0.0081(12) 0.0125(10) -0.0126(10)
C5 0.0427(10) 0.0301(9) 0.0612(12) 0.0046(8) 0.0040(9) 0.0009(7)
C16 0.0692(16) 0.0521(13) 0.0539(12) -0.0031(10) 0.0133(11) -0.0261(11)
C11 0.0801(17) 0.0698(16) 0.0395(11) -0.0139(11) 0.0010(10) -0.0026(13)
C9 0.0479(10) 0.0515(14) 0.0642(12) 0.0072(11) -0.0099(9) -0.0014(10)
C24 0.0549(12) 0.0576(13) 0.0355(10) -0.0048(9) 0.0018(8) -0.0076(10)
C10 0.0681(14) 0.0596(15) 0.0513(12) 0.0003(9) -0.0176(10) -0.0079(11)

loop_
_atom_type_symbol
_atom_type_description
_atom_type_scat_dispersion_real
_atom_type_scat_dispersion_imag
_atom_type_scat_source
C C 0.0033 0.0016 'International Tables Vol C Tables 4.2.6.8 and 6.1.1.4'
H H 0.0000 0.0000 'International Tables Vol C Tables 4.2.6.8 and 6.1.1.4'
N N 0.0061 0.0033 'International Tables Vol C Tables 4.2.6.8 and 6.1.1.4'
O O 0.0106 0.0060 'International Tables Vol C Tables 4.2.6.8 and 6.1.1.4'
Br Br -0.2901 2.4595 'International Tables Vol C Tables 4.2.6.8 and 6.1.1.4'

loop_
_geom_angle_atom_site_label_1
_geom_angle_atom_site_label_2
_geom_angle_atom_site_label_3
_geom_angle
C24 C23 C22 121.57(19)
C24 C23 Br1 119.95(15)
C22 C23 Br1 118.45(15)
C19 N1 C1 118.79(15)
C19 N1 C5 123.24(15)
C1 N1 C5 117.06(15)
N1 C1 C2 111.81(15)
N1 C1 H1A 109.3
C2 C1 H1A 109.3
N1 C1 H1B 109.3
C2 C1 H1B 109.3
H1A C1 H1B 107.9
C22 C21 C20 120.5(2)
C22 C21 H21 119.8
C20 C21 H21 119.8
O1 C19 N1 122.91(18)
O1 C19 C20 119.84(18)
N1 C19 C20 117.21(16)
C24 C25 C20 120.75(19)
C24 C25 H25 119.6
C20 C25 H25 119.6
C13 C2 C7 107.80(15)
C13 C2 C3 112.46(15)
C7 C2 C3 110.36(16)
C13 C2 C1 107.31(14)
C7 C2 C1 112.93(15)
C3 C2 C1 106.02(16)
C21 C22 C23 119.31(19)
C21 C22 H22 120.3
C23 C22 H22 120.3
C14 C13 C18 117.66(19)
C14 C13 C2 119.22(17)
C18 C13 C2 123.09(18)
C5 C6 H6A 109.5
C5 C6 H6B 109.5
H6A C6 H6B 109.5
C5 C6 H6C 109.5
H6A C6 H6C 109.5
H6B C6 H6C 109.5
C12 C7 C8 117.71(18)
C12 C7 C2 118.96(17)
C8 C7 C2 123.17(17)
C16 C15 C14 120.3(2)
C16 C15 H15 119.8
C14 C15 H15 119.8
C3 C4 C5 113.04(18)
C3 C4 H4A 109.0
C5 C4 H4A 109.0
C3 C4 H4B 109.0
C5 C4 H4B 109.0
H4A C4 H4B 107.8
C7 C8 C9 120.6(2)
C7 C8 H8 119.7
C9 C8 H8 119.7
C15 C14 C13 121.1(2)
C15 C14 H14 119.5
C13 C14 H14 119.5
C21 C20 C25 119.11(19)
C21 C20 C19 120.55(18)
C25 C20 C19 120.26(17)
C4 C3 C2 111.30(16)
C4 C3 H3A 109.4
C2 C3 H3A 109.4
C4 C3 H3B 109.4
C2 C3 H3B 109.4
H3A C3 H3B 108.0
C11 C12 C7 121.1(2)
C11 C12 H12 119.5
C7 C12 H12 119.5
C17 C18 C13 120.7(2)
C17 C18 H18 119.7
C13 C18 H18 119.7
C18 C17 C16 120.6(2)
C18 C17 H17 119.7
C16 C17 H17 119.7
N1 C5 C6 111.10(19)
N1 C5 C4 108.75(16)
C6 C5 C4 112.91(19)
N1 C5 H5 108.0
C6 C5 H5 108.0
C4 C5 H5 108.0
C15 C16 C17 119.7(2)
C15 C16 H16 120.2
C17 C16 H16 120.2
C10 C11 C12 120.2(2)
C10 C11 H11 119.9
C12 C11 H11 119.9
C10 C9 C8 121.0(2)
C10 C9 H9 119.5
C8 C9 H9 119.5
C23 C24 C25 118.60(19)
C23 C24 H24 120.7
C25 C24 H24 120.7
C9 C10 C11 119.4(2)
C9 C10 H10 120.3
C11 C10 H10 120.3

loop_
_geom_bond_atom_site_label_1
_geom_bond_atom_site_label_2
_geom_bond_distance
Br1 C23 1.897(2)
C23 C24 1.372(3)
C23 C22 1.372(3)
O1 C19 1.221(3)
N1 C19 1.361(3)
N1 C1 1.458(2)
N1 C5 1.475(2)
C1 C2 1.543(3)
C1 H1A 0.9700
C1 H1B 0.9700
C21 C22 1.378(3)
C21 C20 1.378(3)
C21 H21 0.9300
C19 C20 1.498(3)
C25 C24 1.382(3)
C25 C20 1.388(3)
C25 H25 0.9300
C2 C13 1.531(3)
C2 C7 1.538(3)
C2 C3 1.544(3)
C22 H22 0.9300
C13 C14 1.393(3)
C13 C18 1.395(3)
C6 C5 1.533(4)
C6 H6A 0.9600
C6 H6B 0.9600
C6 H6C 0.9600
C7 C12 1.394(3)
C7 C8 1.389(3)
C15 C16 1.369(4)
C15 C14 1.389(3)
C15 H15 0.9300
C4 C3 1.516(3)
C4 C5 1.536(3)
C4 H4A 0.9700
C4 H4B 0.9700
C8 C9 1.393(3)
C8 H8 0.9300
C14 H14 0.9300
C3 H3A 0.9700
C3 H3B 0.9700
C12 C11 1.387(3)
C12 H12 0.9300
C18 C17 1.388(3)
C18 H18 0.9300
C17 C16 1.375(4)
C17 H17 0.9300
C5 H5 0.9800
C16 H16 0.9300
C11 C10 1.382(4)
C11 H11 0.9300
C9 C10 1.359(4)
C9 H9 0.9300
C24 H24 0.9300
C10 H10 0.9300
